data_7048753
loop_
_publ_author_name
'Fang, Xiaolong'
'Li, Bin'
'Zheng, Jianwei'
'Wang, Xiaoping'
'Zhu, Hongping'
'Yuan, Youzhu'

_publ_section_title
;
 Ruthenium complexes with N-functionalized secondary amino ligands: a new
 class of catalysts toward efficient hydrogenation of esters.
;
_journal_issue 7
_journal_name_full 'Dalton transactions (Cambridge, England : 2003)'
_journal_page_first 2290
_journal_page_last 2294
_journal_paper_doi 10.1039/c8dt04957b
_journal_volume 48
_journal_year 2019
_chemical_formula_sum 'C24 H32 Cl2 N3 P Ru'
_chemical_formula_weight 565.47
_space_group_IT_number 14
_space_group_name_Hall '-P 2yn'
_space_group_name_H-M_alt 'P 1 21/n 1'
_symmetry_cell_setting monoclinic
_symmetry_space_group_name_Hall '-P 2yn'
_symmetry_space_group_name_H-M 'P 1 21/n 1'
_atom_sites_solution_hydrogens geom
_atom_sites_solution_primary direct
_atom_sites_solution_secondary difmap
_audit_creation_method SHELXL-97
_audit_update_record
;
2018-12-10 deposited with the CCDC.
2019-01-17 downloaded from the CCDC.
;
_cell_angle_alpha 90.00
_cell_angle_beta 104.391(4)
_cell_angle_gamma 90.00
_cell_formula_units_Z 4
_cell_length_a 12.7575(4)
_cell_length_b 11.4706(4)
_cell_length_c 16.9277(7)
_cell_measurement_reflns_used 3919
_cell_measurement_temperature 100(2)
_cell_measurement_theta_max 74.3560
_cell_measurement_theta_min 3.8830
_cell_volume 2399.41(16)
_computing_cell_refinement 'CrysAlisPro, Agilent Technologies'
_computing_data_collection 'CrysAlisPro, Agilent Technologies'
_computing_data_reduction 'CrysAlisPro, Agilent Technologies'
_computing_molecular_graphics 'ortep drawing'
_computing_publication_material 'ortep drawing'
_computing_structure_refinement 'SHELXL-97 (Sheldrick, 1997)'
_computing_structure_solution 'SHELXS-97 (Sheldrick, 1990)'
_diffrn_ambient_temperature 100(2)
_diffrn_detector_area_resol_mean 10.4741
_diffrn_measured_fraction_theta_full 0.969
_diffrn_measured_fraction_theta_max 0.969
_diffrn_measurement_device_type 'SuperNova, Dual, Cu at zero, Atlas'
_diffrn_measurement_method 'four-circle diffractometer'
_diffrn_radiation_monochromator mirror
_diffrn_radiation_source 'sealed X-ray tube'
_diffrn_radiation_type MoK\a
_diffrn_radiation_wavelength 0.71000
_diffrn_reflns_av_R_equivalents 0.0529
_diffrn_reflns_av_sigmaI/netI 0.0647
_diffrn_reflns_limit_h_max 15
_diffrn_reflns_limit_h_min -15
_diffrn_reflns_limit_k_max 13
_diffrn_reflns_limit_k_min -13
_diffrn_reflns_limit_l_max 21
_diffrn_reflns_limit_l_min -20
_diffrn_reflns_number 9274
_diffrn_reflns_theta_full 26.41
_diffrn_reflns_theta_max 26.41
_diffrn_reflns_theta_min 1.80
_exptl_absorpt_coefficient_mu 0.960
_exptl_absorpt_correction_T_max 0.9718
_exptl_absorpt_correction_T_min 0.9626
_exptl_absorpt_correction_type multi-scan
_exptl_absorpt_process_details empirical
_exptl_crystal_colour colorless
_exptl_crystal_density_diffrn 1.565
_exptl_crystal_density_meas ?
_exptl_crystal_density_method 'not measured'
_exptl_crystal_description block
_exptl_crystal_F_000 1160
_exptl_crystal_size_max 0.04
_exptl_crystal_size_mid 0.04
_exptl_crystal_size_min 0.03
_refine_diff_density_max 1.042
_refine_diff_density_min -1.144
_refine_diff_density_rms 0.146
_refine_ls_extinction_method none
_refine_ls_goodness_of_fit_ref 1.035
_refine_ls_hydrogen_treatment mixed
_refine_ls_matrix_type full
_refine_ls_number_parameters 322
_refine_ls_number_reflns 4781
_refine_ls_number_restraints 76
_refine_ls_restrained_S_all 1.030
_refine_ls_R_factor_all 0.0641
_refine_ls_R_factor_gt 0.0539
_refine_ls_shift/su_max 0.005
_refine_ls_shift/su_mean 0.000
_refine_ls_structure_factor_coef Fsqd
_refine_ls_weighting_details 'calc w=1/[\s^2^(Fo^2^)+(0.0871P)^2^+2.5289P] where P=(Fo^2^+2Fc^2^)/3'
_refine_ls_weighting_scheme calc
_refine_ls_wR_factor_gt 0.1392
_refine_ls_wR_factor_ref 0.1502
_reflns_number_gt 4016
_reflns_number_total 4781
_reflns_threshold_expression >2sigma(I)
_cod_data_source_file c8dt04957b2.cif
_cod_data_source_block fxl_160402
_cod_depositor_comments
;
The following automatic conversions were performed:

'_exptl_crystal_density_meas' value 'not measured' was changed to '?'
- the value is perceived as not measured.

Automatic conversion script
Id: cif_fix_values 4973 2017-02-22 13:04:09Z antanas 

 Adding full bibliography for 7048753--7048754.cif.
;
_cod_original_cell_volume 2399.41(15)
_cod_original_sg_symbol_H-M P2(1)/n
_cod_database_code 7048753

loop_
_symmetry_equiv_pos_as_xyz
'x, y, z'
'-x+1/2, y+1/2, -z+1/2'
'-x, -y, -z'
'x-1/2, -y-1/2, z-1/2'

loop_
_atom_site_label
_atom_site_type_symbol
_atom_site_fract_x
_atom_site_fract_y
_atom_site_fract_z
_atom_site_U_iso_or_equiv
_atom_site_adp_type
_atom_site_occupancy
_atom_site_symmetry_multiplicity
_atom_site_calc_flag
_atom_site_refinement_flags
_atom_site_disorder_assembly
_atom_site_disorder_group
C1 C 0.2891(4) 0.0957(4) 0.0981(3) 0.0238(10) Uani 1 1 d . A .
C2 C 0.1964(4) 0.0824(5) 0.0330(3) 0.0297(11) Uani 1 1 d . . .
H2 H 0.1988 0.0358 -0.0129 0.036 Uiso 1 1 calc R . .
C3 C 0.1019(4) 0.1384(6) 0.0372(3) 0.0333(12) Uani 1 1 d . . .
H3 H 0.0393 0.1309 -0.0067 0.040 Uiso 1 1 calc R . .
C4 C 0.0971(4) 0.2059(5) 0.1051(3) 0.0320(12) Uani 1 1 d . . .
H4 H 0.0314 0.2426 0.1080 0.038 Uiso 1 1 calc R . .
C5 C 0.1893(4) 0.2183(5) 0.1680(3) 0.0267(10) Uani 1 1 d . . .
H5 H 0.1869 0.2635 0.2146 0.032 Uiso 1 1 calc R . .
C6 C 0.2859(4) 0.1648(4) 0.1635(3) 0.0230(9) Uani 1 1 d . A .
C7 C 0.3854(4) 0.1740(5) 0.3377(3) 0.0245(10) Uani 1 1 d . A .
C8 C 0.4017(4) 0.0680(5) 0.3775(4) 0.0322(11) Uani 1 1 d . . .
H8 H 0.4282 0.0034 0.3532 0.039 Uiso 1 1 calc R . .
C9 C 0.3787(5) 0.0562(6) 0.4543(4) 0.0392(13) Uani 1 1 d . . .
H9 H 0.3889 -0.0169 0.4815 0.047 Uiso 1 1 calc R . .
C10 C 0.3415(4) 0.1499(6) 0.4902(3) 0.0363(13) Uani 1 1 d . . .
H10 H 0.3295 0.1425 0.5431 0.044 Uiso 1 1 calc R . .
C11 C 0.3218(4) 0.2543(5) 0.4493(3) 0.0313(11) Uani 1 1 d . . .
H11 H 0.2932 0.3179 0.4733 0.038 Uiso 1 1 calc R . .
C12 C 0.3432(4) 0.2678(5) 0.3729(3) 0.0293(11) Uani 1 1 d . . .
H12 H 0.3293 0.3402 0.3450 0.035 Uiso 1 1 calc R . .
C13 C 0.4356(4) 0.3464(4) 0.2339(3) 0.0223(9) Uani 1 1 d . A .
C14 C 0.3743(4) 0.4169(5) 0.1725(3) 0.0295(11) Uani 1 1 d . . .
H14 H 0.3171 0.3846 0.1314 0.035 Uiso 1 1 calc R . .
C15 C 0.3977(5) 0.5347(5) 0.1722(4) 0.0391(13) Uani 1 1 d . . .
H15 H 0.3538 0.5829 0.1315 0.047 Uiso 1 1 calc R . .
C16 C 0.4826(5) 0.5844(5) 0.2288(4) 0.0353(12) Uani 1 1 d . . .
H16 H 0.4986 0.6649 0.2258 0.042 Uiso 1 1 calc R . .
C17 C 0.5442(4) 0.5151(5) 0.2901(3) 0.0296(11) Uani 1 1 d . . .
H17 H 0.6028 0.5479 0.3297 0.035 Uiso 1 1 calc R . .
C18 C 0.5198(4) 0.3970(4) 0.2932(3) 0.0257(10) Uani 1 1 d . . .
H18 H 0.5609 0.3502 0.3362 0.031 Uiso 1 1 calc R . .
C19 C 0.7976(7) 0.1014(8) 0.4160(5) 0.040(2) Uani 0.696(14) 1 d PU A 2
H19A H 0.7937 0.0926 0.4728 0.060 Uiso 0.696(14) 1 calc PR A 2
H19B H 0.8302 0.1769 0.4092 0.060 Uiso 0.696(14) 1 calc PR A 2
H19C H 0.8419 0.0386 0.4021 0.060 Uiso 0.696(14) 1 calc PR A 2
C20 C 0.6839(8) 0.0953(8) 0.3601(5) 0.0270(18) Uani 0.696(14) 1 d PU A 2
H20A H 0.6506 0.0197 0.3681 0.032 Uiso 0.696(14) 1 calc PR A 2
H20B H 0.6391 0.1581 0.3748 0.032 Uiso 0.696(14) 1 calc PR A 2
C19A C 0.6901(15) 0.1608(19) 0.4084(11) 0.036(4) Uani 0.304(14) 1 d PU A 1
H19D H 0.7368 0.1522 0.4635 0.054 Uiso 0.304(14) 1 calc PR A 1
H19E H 0.6150 0.1437 0.4091 0.054 Uiso 0.304(14) 1 calc PR A 1
H19F H 0.6950 0.2409 0.3894 0.054 Uiso 0.304(14) 1 calc PR A 1
C20A C 0.727(2) 0.075(2) 0.3500(16) 0.042(5) Uani 0.304(14) 1 d PU A 1
H20C H 0.8070 0.0742 0.3619 0.051 Uiso 0.304(14) 1 calc PR A 1
H20D H 0.7024 -0.0049 0.3586 0.051 Uiso 0.304(14) 1 calc PR A 1
C21 C 0.7333(4) 0.2196(5) 0.2533(3) 0.0281(10) Uani 1 1 d . A .
H21A H 0.8131 0.2161 0.2730 0.034 Uiso 1 1 calc R . .
H21B H 0.7068 0.2845 0.2818 0.034 Uiso 1 1 calc R . .
C22 C 0.7022(4) 0.2406(5) 0.1629(3) 0.0303(11) Uani 1 1 d . A .
H22A H 0.7270 0.3189 0.1508 0.036 Uiso 1 1 calc R . .
H22B H 0.7374 0.1819 0.1352 0.036 Uiso 1 1 calc R . .
C23 C 0.5387(8) 0.2331(11) 0.0413(8) 0.033(2) Uani 0.715(13) 1 d PU A 2
H23A H 0.4595 0.2200 0.0280 0.040 Uiso 0.715(13) 1 calc PR A 2
H23B H 0.5717 0.1683 0.0172 0.040 Uiso 0.715(13) 1 calc PR A 2
C24 C 0.5616(7) 0.3461(10) 0.0042(6) 0.052(3) Uani 0.715(13) 1 d PU A 2
H24A H 0.5255 0.3464 -0.0541 0.078 Uiso 0.715(13) 1 calc PR A 2
H24B H 0.6399 0.3547 0.0114 0.078 Uiso 0.715(13) 1 calc PR A 2
H24C H 0.5344 0.4110 0.0311 0.078 Uiso 0.715(13) 1 calc PR A 2
C23A C 0.571(2) 0.253(3) 0.040(2) 0.032(5) Uani 0.285(13) 1 d PU A 1
H23C H 0.6249 0.3113 0.0321 0.039 Uiso 0.285(13) 1 calc PR A 1
H23D H 0.5814 0.1800 0.0126 0.039 Uiso 0.285(13) 1 calc PR A 1
C24A C 0.4579(13) 0.2989(15) 0.0090(11) 0.026(4) Uani 0.285(13) 1 d PU A 1
H24D H 0.4420 0.3072 -0.0504 0.039 Uiso 0.285(13) 1 calc PR A 1
H24E H 0.4514 0.3750 0.0337 0.039 Uiso 0.285(13) 1 calc PR A 1
H24F H 0.4065 0.2441 0.0232 0.039 Uiso 0.285(13) 1 calc PR A 1
Cl1 Cl 0.49971(10) -0.10317(10) 0.24677(9) 0.0310(3) Uani 1 1 d . . .
Cl2 Cl 0.63790(9) -0.03539(11) 0.10898(7) 0.0269(3) Uani 1 1 d . . .
N1 N 0.6851(3) 0.1078(4) 0.2715(2) 0.0238(8) Uani 1 1 d . . .
H1 H 0.7254 0.0580 0.2472 0.029 Uiso 1 1 calc R A 1
N2 N 0.5823(4) 0.2323(4) 0.1321(3) 0.0270(9) Uani 1 1 d . . .
H2A H 0.5529 0.2969 0.1519 0.032 Uiso 1 1 calc R A 1
N3 N 0.3892(3) 0.0371(4) 0.0955(3) 0.0261(9) Uani 1 1 d . . .
H3A H 0.4025 0.0516 0.0454 0.031 Uiso 1 1 calc R A .
H3B H 0.3784 -0.0419 0.0986 0.031 Uiso 1 1 calc R . .
P1 P 0.41723(9) 0.18732(10) 0.23721(7) 0.0181(2) Uani 1 1 d . . .
Ru1 Ru 0.53179(3) 0.08188(3) 0.18720(2) 0.01605(14) Uani 1 1 d . A .

loop_
_atom_site_aniso_label
_atom_site_aniso_U_11
_atom_site_aniso_U_22
_atom_site_aniso_U_33
_atom_site_aniso_U_23
_atom_site_aniso_U_13
_atom_site_aniso_U_12
C1 0.020(2) 0.023(2) 0.027(2) -0.0015(19) 0.0035(18) 0.0002(17)
C2 0.026(2) 0.034(3) 0.026(3) -0.004(2) 0.002(2) -0.003(2)
C3 0.019(2) 0.052(4) 0.027(3) -0.002(2) 0.0011(19) 0.002(2)
C4 0.018(2) 0.046(3) 0.032(3) 0.000(2) 0.0068(19) 0.005(2)
C5 0.021(2) 0.032(3) 0.028(2) -0.001(2) 0.0096(18) 0.0002(19)
C6 0.018(2) 0.022(2) 0.026(2) 0.0011(19) 0.0021(17) 0.0015(17)
C7 0.019(2) 0.031(3) 0.024(2) -0.001(2) 0.0058(17) -0.0013(18)
C8 0.029(2) 0.033(3) 0.037(3) 0.005(2) 0.012(2) 0.004(2)
C9 0.035(3) 0.048(4) 0.036(3) 0.017(3) 0.011(2) 0.008(3)
C10 0.026(2) 0.059(4) 0.027(3) 0.001(3) 0.014(2) -0.002(2)
C11 0.029(2) 0.040(3) 0.027(3) -0.008(2) 0.012(2) -0.005(2)
C12 0.028(2) 0.032(3) 0.028(3) -0.005(2) 0.0083(19) -0.007(2)
C13 0.023(2) 0.017(2) 0.029(2) -0.0021(18) 0.0126(18) 0.0016(17)
C14 0.030(3) 0.028(3) 0.029(3) 0.000(2) 0.004(2) -0.0018(19)
C15 0.037(3) 0.023(3) 0.055(4) 0.012(3) 0.007(3) 0.006(2)
C16 0.036(3) 0.020(3) 0.050(3) 0.002(2) 0.009(2) 0.002(2)
C17 0.031(2) 0.026(3) 0.035(3) -0.005(2) 0.014(2) -0.004(2)
C18 0.024(2) 0.022(2) 0.032(3) -0.003(2) 0.0065(19) -0.0011(18)
C19 0.039(4) 0.048(5) 0.027(4) 0.005(3) -0.005(3) -0.014(4)
C20 0.032(4) 0.034(4) 0.014(3) 0.000(3) 0.004(3) -0.011(3)
C19A 0.036(7) 0.049(9) 0.023(7) 0.006(6) 0.007(6) -0.004(7)
C20A 0.045(10) 0.038(9) 0.041(9) -0.005(7) 0.005(8) -0.008(8)
C21 0.028(2) 0.023(3) 0.035(3) -0.001(2) 0.011(2) -0.0027(19)
C22 0.034(2) 0.026(3) 0.037(3) 0.005(2) 0.020(2) 0.003(2)
C23 0.032(5) 0.042(5) 0.026(4) 0.009(4) 0.009(5) 0.017(4)
C24 0.035(4) 0.069(6) 0.057(5) 0.031(5) 0.020(4) 0.008(4)
C23A 0.022(8) 0.045(10) 0.033(8) 0.002(8) 0.013(9) 0.006(8)
C24A 0.023(7) 0.020(7) 0.031(7) 0.004(6) -0.002(6) -0.001(5)
Cl1 0.0317(6) 0.0156(5) 0.0478(8) 0.0004(5) 0.0136(5) -0.0010(4)
Cl2 0.0268(5) 0.0268(6) 0.0249(6) -0.0062(4) 0.0022(4) 0.0112(4)
N1 0.0227(18) 0.022(2) 0.021(2) -0.0006(16) -0.0043(15) -0.0014(16)
N2 0.037(2) 0.017(2) 0.028(2) 0.0012(16) 0.0112(17) 0.0064(17)
N3 0.0230(18) 0.026(2) 0.026(2) -0.0103(17) -0.0010(15) 0.0043(16)
P1 0.0185(5) 0.0153(5) 0.0211(6) -0.0022(4) 0.0060(4) 0.0017(4)
Ru1 0.0160(2) 0.0128(2) 0.0184(2) -0.00269(12) 0.00252(13) 0.00248(11)

loop_
_atom_type_symbol
_atom_type_description
_atom_type_scat_dispersion_real
_atom_type_scat_dispersion_imag
_atom_type_scat_source
C C 0.0033 0.0016 'International Tables Vol C Tables 4.2.6.8 and 6.1.1.4'
H H 0.0000 0.0000 'International Tables Vol C Tables 4.2.6.8 and 6.1.1.4'
N N 0.0061 0.0033 'International Tables Vol C Tables 4.2.6.8 and 6.1.1.4'
P P 0.1023 0.0942 'International Tables Vol C Tables 4.2.6.8 and 6.1.1.4'
Cl Cl 0.1484 0.1585 'International Tables Vol C Tables 4.2.6.8 and 6.1.1.4'
Ru Ru -1.2594 0.8363 'International Tables Vol C Tables 4.2.6.8 and 6.1.1.4'

loop_
_geom_angle_atom_site_label_1
_geom_angle_atom_site_label_2
_geom_angle_atom_site_label_3
_geom_angle
C6 C1 C2 120.4(5)
C6 C1 N3 119.7(4)
C2 C1 N3 120.0(5)
C3 C2 C1 118.8(5)
C3 C2 H2 120.6
C1 C2 H2 120.6
C2 C3 C4 121.0(5)
C2 C3 H3 119.5
C4 C3 H3 119.5
C5 C4 C3 119.1(5)
C5 C4 H4 120.5
C3 C4 H4 120.5
C4 C5 C6 120.4(5)
C4 C5 H5 119.8
C6 C5 H5 119.8
C1 C6 C5 120.2(4)
C1 C6 P1 115.1(3)
C5 C6 P1 124.6(4)
C8 C7 C12 119.7(5)
C8 C7 P1 118.7(4)
C12 C7 P1 121.6(4)
C7 C8 C9 119.6(5)
C7 C8 H8 120.2
C9 C8 H8 120.2
C10 C9 C8 120.4(6)
C10 C9 H9 119.8
C8 C9 H9 119.8
C9 C10 C11 119.9(5)
C9 C10 H10 120.1
C11 C10 H10 120.1
C10 C11 C12 120.6(5)
C10 C11 H11 119.7
C12 C11 H11 119.7
C11 C12 C7 119.6(5)
C11 C12 H12 120.2
C7 C12 H12 120.2
C14 C13 C18 118.8(5)
C14 C13 P1 123.0(4)
C18 C13 P1 118.0(4)
C15 C14 C13 119.2(5)
C15 C14 H14 120.4
C13 C14 H14 120.4
C16 C15 C14 122.3(5)
C16 C15 H15 118.9
C14 C15 H15 118.9
C15 C16 C17 119.0(5)
C15 C16 H16 120.5
C17 C16 H16 120.5
C16 C17 C18 119.7(5)
C16 C17 H17 120.2
C18 C17 H17 120.2
C17 C18 C13 120.9(5)
C17 C18 H18 119.5
C13 C18 H18 119.5
C20 C19 H19A 109.5
C20 C19 H19B 109.5
H19A C19 H19B 109.5
C20 C19 H19C 109.5
H19A C19 H19C 109.5
H19B C19 H19C 109.5
N1 C20 C19 111.8(7)
N1 C20 H20A 109.3
C19 C20 H20A 109.3
N1 C20 H20B 109.3
C19 C20 H20B 109.3
H20A C20 H20B 107.9
N1 C20A C19A 110(2)
N1 C20A H20C 109.7
C19A C20A H20C 109.7
N1 C20A H20D 109.7
C19A C20A H20D 109.7
H20C C20A H20D 108.2
N1 C21 C22 109.3(4)
N1 C21 H21A 109.8
C22 C21 H21A 109.8
N1 C21 H21B 109.8
C22 C21 H21B 109.8
H21A C21 H21B 108.3
N2 C22 C21 109.6(4)
N2 C22 H22A 109.8
C21 C22 H22A 109.8
N2 C22 H22B 109.8
C21 C22 H22B 109.8
H22A C22 H22B 108.2
N2 C23 C24 111.9(10)
N2 C23 H23A 109.2
C24 C23 H23A 109.2
N2 C23 H23B 109.2
C24 C23 H23B 109.2
H23A C23 H23B 107.9
C23 C24 H24A 109.5
C23 C24 H24B 109.5
H24A C24 H24B 109.5
C23 C24 H24C 109.5
H24A C24 H24C 109.5
H24B C24 H24C 109.5
C24A C23A N2 105(2)
C24A C23A H23C 110.8
N2 C23A H23C 110.8
C24A C23A H23D 110.8
N2 C23A H23D 110.8
H23C C23A H23D 108.9
C20A N1 C21 111.0(11)
C20A N1 C20 25.8(11)
C21 N1 C20 113.2(5)
C20A N1 Ru1 133.5(12)
C21 N1 Ru1 109.8(3)
C20 N1 Ru1 114.6(4)
C20A N1 H1 97.8
C21 N1 H1 97.8
C20 N1 H1 121.5
Ru1 N1 H1 97.8
C22 N2 C23 116.4(5)
C22 N2 C23A 99.9(10)
C23 N2 C23A 18.0(10)
C22 N2 Ru1 107.0(3)
C23 N2 Ru1 112.2(5)
C23A N2 Ru1 127.2(13)
C22 N2 H2A 107.1
C23 N2 H2A 106.6
C23A N2 H2A 107.1
Ru1 N2 H2A 107.1
C1 N3 Ru1 117.5(3)
C1 N3 H3A 107.9
Ru1 N3 H3A 107.9
C1 N3 H3B 107.9
Ru1 N3 H3B 107.9
H3A N3 H3B 107.2
C6 P1 C13 102.7(2)
C6 P1 C7 103.9(2)
C13 P1 C7 99.7(2)
C6 P1 Ru1 103.85(16)
C13 P1 Ru1 115.29(15)
C7 P1 Ru1 128.40(17)
N1 Ru1 N2 81.60(16)
N1 Ru1 N3 171.94(16)
N2 Ru1 N3 99.85(17)
N1 Ru1 P1 104.46(12)
N2 Ru1 P1 91.43(11)
N3 Ru1 P1 83.47(11)
N1 Ru1 Cl1 93.74(12)
N2 Ru1 Cl1 171.13(12)
N3 Ru1 Cl1 83.74(13)
P1 Ru1 Cl1 97.06(4)
N1 Ru1 Cl2 84.41(12)
N2 Ru1 Cl2 86.66(11)
N3 Ru1 Cl2 87.76(11)
P1 Ru1 Cl2 170.57(4)
Cl1 Ru1 Cl2 85.37(4)

loop_
_geom_bond_atom_site_label_1
_geom_bond_atom_site_label_2
_geom_bond_distance
C1 C6 1.371(7)
C1 C2 1.410(7)
C1 N3 1.454(6)
C2 C3 1.383(8)
C2 H2 0.9500
C3 C4 1.401(8)
C3 H3 0.9500
C4 C5 1.384(7)
C4 H4 0.9500
C5 C6 1.395(6)
C5 H5 0.9500
C6 P1 1.842(5)
C7 C8 1.381(8)
C7 C12 1.401(7)
C7 P1 1.850(5)
C8 C9 1.408(8)
C8 H8 0.9500
C9 C10 1.376(9)
C9 H9 0.9500
C10 C11 1.375(9)
C10 H10 0.9500
C11 C12 1.395(7)
C11 H11 0.9500
C12 H12 0.9500
C13 C14 1.394(7)
C13 C18 1.401(7)
C13 P1 1.843(5)
C14 C15 1.383(8)
C14 H14 0.9500
C15 C16 1.378(9)
C15 H15 0.9500
C16 C17 1.386(8)
C16 H16 0.9500
C17 C18 1.393(7)
C17 H17 0.9500
C18 H18 0.9500
C19 C20 1.524(12)
C19 H19A 0.9800
C19 H19B 0.9800
C19 H19C 0.9800
C20 N1 1.510(9)
C20 H20A 0.9900
C20 H20B 0.9900
C19A C20A 1.55(3)
C19A H19D 0.9800
C19A H19E 0.9800
C19A H19F 0.9800
C20A N1 1.36(3)
C20A H20C 0.9900
C20A H20D 0.9900
C21 N1 1.487(6)
C21 C22 1.502(7)
C21 H21A 0.9900
C21 H21B 0.9900
C22 N2 1.491(7)
C22 H22A 0.9900
C22 H22B 0.9900
C23 N2 1.500(14)
C23 C24 1.500(15)
C23 H23A 0.9900
C23 H23B 0.9900
C24 H24A 0.9800
C24 H24B 0.9800
C24 H24C 0.9800
C23A C24A 1.50(3)
C23A N2 1.54(4)
C23A H23C 0.9900
C23A H23D 0.9900
C24A H24D 0.9800
C24A H24E 0.9800
C24A H24F 0.9800
Cl1 Ru1 2.4280(13)
Cl2 Ru1 2.5072(11)
N1 Ru1 2.135(4)
N1 H1 0.9300
N2 Ru1 2.136(4)
N2 H2A 0.9300
N3 Ru1 2.140(4)
N3 H3A 0.9200
N3 H3B 0.9200
P1 Ru1 2.2205(11)
